data_7004996
loop_
_publ_author_name
'de Geest, Duncan J.'
'Noble, Andy'
'Moubaraki, Boujemaa'
'Murray, Keith S.'
'Larsen, David S.'
'Brooker, Sally'

_publ_section_title
;
 Dicopper(II) complexes of a new pyrazolate-containing Schiff-base
 macrocycle and related acyclic ligand.
;
_journal_issue 4
_journal_name_full 'Dalton transactions (Cambridge, England : 2003)'
_journal_page_first 467
_journal_page_last 475
_journal_paper_doi 10.1039/b614637f
_journal_year 2007
_chemical_formula_sum 'C21 H25 Cu2 N11 O S2'
_chemical_formula_weight 638.72
_chemical_name_systematic
;
?
;
_space_group_IT_number 14
_symmetry_cell_setting monoclinic
_symmetry_space_group_name_Hall '-P 2ybc'
_symmetry_space_group_name_H-M 'P 1 21/c 1'
_atom_sites_solution_hydrogens geom
_atom_sites_solution_primary direct
_atom_sites_solution_secondary difmap
_audit_creation_method SHELXL-97
_cell_angle_alpha 90.00
_cell_angle_beta 95.869(4)
_cell_angle_gamma 90.00
_cell_formula_units_Z 4
_cell_length_a 16.272(5)
_cell_length_b 14.165(4)
_cell_length_c 11.528(3)
_cell_measurement_temperature 165(2)
_cell_volume 2643.2(13)
_computing_structure_refinement 'SHELXL-97 (Sheldrick, 1997)'
_computing_structure_solution 'SHELXS-97 (Sheldrick, 1990)'
_diffrn_ambient_temperature 165(2)
_diffrn_measured_fraction_theta_full 0.994
_diffrn_measured_fraction_theta_max 0.994
_diffrn_measurement_device_type 'area detector'
_diffrn_measurement_method 'Bruker SMART'
_diffrn_radiation_monochromator graphite
_diffrn_radiation_source 'fine-focus sealed tube'
_diffrn_radiation_type MoK\a
_diffrn_radiation_wavelength 0.71073
_diffrn_reflns_av_R_equivalents 0.0660
_diffrn_reflns_av_sigmaI/netI 0.0759
_diffrn_reflns_limit_h_max 19
_diffrn_reflns_limit_h_min -20
_diffrn_reflns_limit_k_max 14
_diffrn_reflns_limit_k_min -17
_diffrn_reflns_limit_l_max 14
_diffrn_reflns_limit_l_min -9
_diffrn_reflns_number 19966
_diffrn_reflns_theta_full 26.36
_diffrn_reflns_theta_max 26.36
_diffrn_reflns_theta_min 2.29
_exptl_absorpt_coefficient_mu 1.805
_exptl_absorpt_correction_T_max 1.00
_exptl_absorpt_correction_T_min 0.71
_exptl_absorpt_correction_type Semi-empirical
_exptl_absorpt_process_details SADABS
_exptl_crystal_colour green
_exptl_crystal_density_diffrn 1.605
_exptl_crystal_density_method 'not measured'
_exptl_crystal_description plate
_exptl_crystal_F_000 1304
_exptl_crystal_size_max 0.46
_exptl_crystal_size_mid 0.38
_exptl_crystal_size_min 0.12
_refine_diff_density_max 1.072
_refine_diff_density_min -0.627
_refine_diff_density_rms 0.114
_refine_ls_extinction_method none
_refine_ls_goodness_of_fit_ref 1.069
_refine_ls_hydrogen_treatment mixed
_refine_ls_matrix_type full
_refine_ls_number_parameters 336
_refine_ls_number_reflns 5368
_refine_ls_number_restraints 0
_refine_ls_restrained_S_all 1.069
_refine_ls_R_factor_all 0.0965
_refine_ls_R_factor_gt 0.0554
_refine_ls_shift/su_max 0.001
_refine_ls_shift/su_mean 0.000
_refine_ls_structure_factor_coef Fsqd
_refine_ls_weighting_details 'calc w=1/[\s^2^(Fo^2^)+(0.0476P)^2^+7.0558P] where P=(Fo^2^+2Fc^2^)/3'
_refine_ls_weighting_scheme calc
_refine_ls_wR_factor_gt 0.1248
_refine_ls_wR_factor_ref 0.1368
_reflns_number_gt 3380
_reflns_number_total 5368
_reflns_threshold_expression >2sigma(I)
_cod_data_source_file b614637f.txt
_cod_data_source_block czcs
_cod_depositor_comments
;
The following automatic conversions were performed:
'_symmetry_cell_setting' value 'Monoclinic' changed to 'monoclinic'
according to '/home/saulius/struct/CIF-dictionaries/cif_core.dic'
dictionary named 'cif_core.dic' version 2.4.1 from 2010-06-29.

Automatic conversion script
Id: cif_fix_enum 1527 2010-12-29 10:47:43Z saulius 
;
_cod_original_cell_volume 2643.2(14)
_cod_original_sg_symbol_H-M P2(1)/c
_cod_database_code 7004996

loop_
_symmetry_equiv_pos_as_xyz
'x, y, z'
'-x, y+1/2, -z+1/2'
'-x, -y, -z'
'x, -y-1/2, z-1/2'

loop_
_atom_site_label
_atom_site_type_symbol
_atom_site_fract_x
_atom_site_fract_y
_atom_site_fract_z
_atom_site_U_iso_or_equiv
_atom_site_adp_type
_atom_site_occupancy
_atom_site_symmetry_multiplicity
_atom_site_calc_flag
_atom_site_refinement_flags
_atom_site_disorder_assembly
_atom_site_disorder_group
Cu1 Cu 0.99232(4) 0.18814(5) 0.48916(6) 0.02214(18) Uani 1 1 d . . .
Cu2 Cu 0.74794(4) 0.17978(5) 0.40089(6) 0.02239(18) Uani 1 1 d . . .
N1 N 0.9251(3) 0.1690(3) 0.3409(4) 0.0214(10) Uani 1 1 d . . .
N2 N 0.8433(3) 0.1662(3) 0.3112(4) 0.0219(10) Uani 1 1 d . . .
C3 C 0.8289(3) 0.1205(4) 0.2078(5) 0.0231(12) Uani 1 1 d . . .
C4 C 0.9042(3) 0.0948(4) 0.1676(5) 0.0263(12) Uani 1 1 d . . .
H4 H 0.9133 0.0638 0.0970 0.032 Uiso 1 1 calc R . .
C5 C 0.9631(3) 0.1262(4) 0.2570(5) 0.0238(12) Uani 1 1 d . . .
C6 C 1.0519(3) 0.1145(4) 0.2880(5) 0.0268(13) Uani 1 1 d . . .
H6 H 1.0875 0.0923 0.2336 0.032 Uiso 1 1 calc R . .
N3 N 1.0789(3) 0.1360(3) 0.3936(4) 0.0269(11) Uani 1 1 d . . .
C8 C 1.1655(4) 0.1253(4) 0.4402(5) 0.0327(14) Uani 1 1 d . . .
H8A H 1.1920 0.1883 0.4470 0.039 Uiso 1 1 calc R . .
H8B H 1.1948 0.0871 0.3854 0.039 Uiso 1 1 calc R . .
C9 C 1.1737(4) 0.0772(4) 0.5606(5) 0.0340(14) Uani 1 1 d . . .
H9A H 1.1432 0.0167 0.5537 0.041 Uiso 1 1 calc R . .
H9B H 1.2327 0.0622 0.5822 0.041 Uiso 1 1 calc R . .
C10 C 1.1425(3) 0.1337(4) 0.6595(5) 0.0308(14) Uani 1 1 d . . .
H10A H 1.1581 0.1012 0.7346 0.037 Uiso 1 1 calc R . .
H10B H 1.1686 0.1970 0.6634 0.037 Uiso 1 1 calc R . .
N4 N 1.0522(3) 0.1438(3) 0.6408(4) 0.0269(11) Uani 1 1 d . . .
C12 C 1.0038(3) 0.1247(4) 0.7196(5) 0.0256(13) Uani 1 1 d . . .
H12 H 1.0248 0.1046 0.7955 0.031 Uiso 1 1 calc R . .
N5 N 0.8979(3) 0.1745(3) 0.5803(4) 0.0240(10) Uani 1 1 d . . .
N6 N 0.8173(3) 0.1705(3) 0.5511(4) 0.0223(10) Uani 1 1 d . . .
C13 C 0.9151(3) 0.1355(4) 0.6866(5) 0.0237(12) Uani 1 1 d . . .
C14 C 0.8418(4) 0.1052(4) 0.7289(5) 0.0275(13) Uani 1 1 d . . .
H14 H 0.8351 0.0759 0.8014 0.033 Uiso 1 1 calc R . .
C15 C 0.7811(4) 0.1282(4) 0.6388(5) 0.0259(13) Uani 1 1 d . . .
C16 C 0.6929(4) 0.1081(4) 0.6063(5) 0.0276(13) Uani 1 1 d . . .
H16 H 0.6585 0.0834 0.6609 0.033 Uiso 1 1 calc R . .
N7 N 0.6652(3) 0.1255(3) 0.5011(4) 0.0250(10) Uani 1 1 d . . .
C18 C 0.5792(3) 0.1071(4) 0.4554(5) 0.0317(14) Uani 1 1 d . . .
H18A H 0.5498 0.1680 0.4421 0.038 Uiso 1 1 calc R . .
H18B H 0.5516 0.0711 0.5139 0.038 Uiso 1 1 calc R . .
C19 C 0.5736(4) 0.0516(4) 0.3412(5) 0.0348(14) Uani 1 1 d . . .
H19A H 0.5154 0.0324 0.3208 0.042 Uiso 1 1 calc R . .
H19B H 0.6068 -0.0068 0.3541 0.042 Uiso 1 1 calc R . .
C20 C 0.6033(4) 0.1049(4) 0.2366(5) 0.0316(14) Uani 1 1 d . . .
H20A H 0.5897 0.0674 0.1647 0.038 Uiso 1 1 calc R . .
H20B H 0.5737 0.1659 0.2267 0.038 Uiso 1 1 calc R . .
N8 N 0.6924(3) 0.1223(3) 0.2529(4) 0.0278(11) Uani 1 1 d . . .
C22 C 0.7407(4) 0.1013(4) 0.1760(5) 0.0273(13) Uani 1 1 d . . .
H22 H 0.7208 0.0750 0.1027 0.033 Uiso 1 1 calc R . .
N50 N 1.0467(3) 0.3267(3) 0.4971(4) 0.0284(11) Uani 1 1 d . . .
C50 C 1.1107(4) 0.3610(4) 0.5166(5) 0.0283(13) Uani 1 1 d . . .
S50 S 1.20329(10) 0.40976(11) 0.54617(15) 0.0377(4) Uani 1 1 d . . .
N60 N 0.6951(3) 0.3140(3) 0.3881(4) 0.0347(12) Uani 1 1 d . . .
C60 C 0.6502(4) 0.3765(4) 0.3903(5) 0.0251(13) Uani 1 1 d . . .
S60 S 0.58774(11) 0.46745(12) 0.39481(16) 0.0449(4) Uani 1 1 d . . .
O70 O 0.3704(3) 0.0994(4) 0.4424(6) 0.0658(15) Uani 1 1 d . . .
C70 C 0.3629(4) 0.1649(5) 0.3696(7) 0.0480(18) Uani 1 1 d . . .
H70 H 0.3419 0.1501 0.2918 0.058 Uiso 1 1 calc R . .
N70 N 0.3827(3) 0.2537(4) 0.3949(5) 0.0423(14) Uani 1 1 d . . .
C71 C 0.3682(5) 0.3301(6) 0.3095(8) 0.070(2) Uani 1 1 d . . .
H71A H 0.3387 0.3052 0.2376 0.084 Uiso 1 1 calc R . .
H71B H 0.4213 0.3566 0.2924 0.084 Uiso 1 1 calc R . .
H71C H 0.3350 0.3797 0.3414 0.084 Uiso 1 1 calc R . .
C72 C 0.4149(5) 0.2819(6) 0.5115(7) 0.064(2) Uani 1 1 d . . .
H72A H 0.3707 0.3109 0.5510 0.077 Uiso 1 1 calc R . .
H72B H 0.4597 0.3276 0.5069 0.077 Uiso 1 1 calc R . .
H72C H 0.4362 0.2263 0.5554 0.077 Uiso 1 1 calc R . .

loop_
_atom_site_aniso_label
_atom_site_aniso_U_11
_atom_site_aniso_U_22
_atom_site_aniso_U_33
_atom_site_aniso_U_23
_atom_site_aniso_U_13
_atom_site_aniso_U_12
Cu1 0.0216(4) 0.0223(3) 0.0221(4) -0.0002(3) 0.0004(3) 0.0005(3)
Cu2 0.0221(4) 0.0224(3) 0.0227(4) -0.0007(3) 0.0021(3) 0.0010(3)
N1 0.022(3) 0.019(2) 0.024(2) 0.0010(19) 0.0027(19) 0.0005(18)
N2 0.022(3) 0.017(2) 0.026(2) 0.0032(19) -0.0017(19) 0.0014(18)
C3 0.031(3) 0.021(3) 0.017(3) 0.004(2) 0.002(2) 0.003(2)
C4 0.033(3) 0.025(3) 0.022(3) 0.001(2) 0.005(2) 0.003(2)
C5 0.032(3) 0.017(3) 0.024(3) 0.005(2) 0.006(2) -0.002(2)
C6 0.026(3) 0.025(3) 0.032(3) 0.006(3) 0.014(3) -0.001(2)
N3 0.025(3) 0.021(2) 0.035(3) -0.004(2) 0.005(2) 0.000(2)
C8 0.026(3) 0.029(3) 0.042(4) -0.008(3) 0.000(3) 0.002(3)
C9 0.020(3) 0.034(3) 0.046(4) 0.006(3) -0.003(3) 0.005(3)
C10 0.023(3) 0.036(3) 0.031(3) 0.001(3) -0.006(3) 0.000(3)
N4 0.024(3) 0.024(2) 0.032(3) 0.000(2) -0.004(2) 0.001(2)
C12 0.031(3) 0.019(3) 0.025(3) -0.004(2) -0.008(3) 0.000(2)
N5 0.027(3) 0.021(2) 0.024(2) -0.001(2) 0.000(2) 0.001(2)
N6 0.026(3) 0.018(2) 0.023(2) -0.0009(19) 0.0027(19) 0.0008(19)
C13 0.032(3) 0.019(3) 0.018(3) -0.007(2) -0.002(2) 0.001(2)
C14 0.035(4) 0.025(3) 0.023(3) -0.004(2) 0.005(3) -0.002(3)
C15 0.032(3) 0.019(3) 0.027(3) -0.005(2) 0.005(3) 0.001(2)
C16 0.034(3) 0.021(3) 0.028(3) -0.001(2) 0.008(3) -0.002(2)
N7 0.021(3) 0.024(2) 0.030(3) -0.002(2) 0.003(2) -0.0039(19)
C18 0.019(3) 0.037(3) 0.039(4) -0.003(3) 0.003(3) -0.002(3)
C19 0.024(3) 0.041(4) 0.038(4) -0.005(3) -0.001(3) -0.006(3)
C20 0.027(3) 0.039(3) 0.027(3) -0.001(3) -0.004(3) 0.003(3)
N8 0.028(3) 0.026(3) 0.029(3) -0.002(2) 0.000(2) 0.000(2)
C22 0.040(4) 0.024(3) 0.017(3) 0.001(2) -0.002(2) 0.004(3)
N50 0.026(3) 0.031(3) 0.028(3) -0.004(2) 0.001(2) -0.005(2)
C50 0.038(4) 0.024(3) 0.023(3) -0.002(2) 0.005(3) 0.006(3)
S50 0.0295(9) 0.0388(9) 0.0448(9) -0.0028(7) 0.0038(7) -0.0077(7)
N60 0.040(3) 0.027(3) 0.038(3) 0.003(2) 0.008(2) 0.005(2)
C60 0.030(3) 0.026(3) 0.019(3) 0.000(2) -0.002(2) 0.001(3)
S60 0.0449(10) 0.0391(9) 0.0493(10) -0.0024(8) -0.0015(8) 0.0202(8)
O70 0.050(3) 0.045(3) 0.102(5) 0.017(3) 0.003(3) -0.006(3)
C70 0.032(4) 0.046(4) 0.066(5) 0.002(4) 0.005(3) -0.007(3)
N70 0.040(3) 0.035(3) 0.053(4) 0.003(3) 0.010(3) 0.003(3)
C71 0.076(6) 0.052(5) 0.082(6) 0.030(5) 0.012(5) 0.004(4)
C72 0.074(6) 0.053(5) 0.065(6) -0.005(4) 0.017(5) 0.014(4)

loop_
_atom_type_symbol
_atom_type_description
_atom_type_scat_dispersion_real
_atom_type_scat_dispersion_imag
_atom_type_scat_source
C C 0.0033 0.0016 'International Tables Vol C Tables 4.2.6.8 and 6.1.1.4'
H H 0.0000 0.0000 'International Tables Vol C Tables 4.2.6.8 and 6.1.1.4'
N N 0.0061 0.0033 'International Tables Vol C Tables 4.2.6.8 and 6.1.1.4'
O O 0.0106 0.0060 'International Tables Vol C Tables 4.2.6.8 and 6.1.1.4'
S S 0.1246 0.1234 'International Tables Vol C Tables 4.2.6.8 and 6.1.1.4'
Cu Cu 0.3201 1.2651 'International Tables Vol C Tables 4.2.6.8 and 6.1.1.4'

loop_
_geom_angle_atom_site_label_1
_geom_angle_atom_site_label_2
_geom_angle_atom_site_label_3
_geom_angle
_geom_angle_site_symmetry_1
_geom_angle_site_symmetry_3
_geom_angle_publ_flag
N1 Cu1 N5 93.21(18) . . y
N1 Cu1 N4 153.57(18) . . y
N5 Cu1 N4 80.79(19) . . y
N1 Cu1 N3 80.28(19) . . y
N5 Cu1 N3 152.67(19) . . y
N4 Cu1 N3 93.3(2) . . y
N1 Cu1 N50 110.82(18) . . y
N5 Cu1 N50 114.14(18) . . y
N4 Cu1 N50 95.00(18) . . y
N3 Cu1 N50 92.87(18) . . y
N2 Cu2 N6 92.53(18) . . y
N2 Cu2 N7 151.29(18) . . y
N6 Cu2 N7 80.01(19) . . y
N2 Cu2 N8 79.89(19) . . y
N6 Cu2 N8 151.83(18) . . y
N7 Cu2 N8 93.64(19) . . y
N2 Cu2 N60 113.25(18) . . y
N6 Cu2 N60 108.51(19) . . y
N7 Cu2 N60 95.36(19) . . y
N8 Cu2 N60 99.4(2) . . y
N2 N1 C5 108.7(4) . . ?
N2 N1 Cu1 132.9(3) . . y
C5 N1 Cu1 115.8(4) . . ?
N1 N2 C3 108.5(4) . . ?
N1 N2 Cu2 132.9(3) . . y
C3 N2 Cu2 115.8(4) . . ?
N2 C3 C4 109.6(5) . . ?
N2 C3 C22 112.6(5) . . ?
C4 C3 C22 137.3(5) . . ?
C3 C4 C5 103.2(5) . . ?
N1 C5 C4 110.0(5) . . ?
N1 C5 C6 113.0(5) . . ?
C4 C5 C6 136.5(5) . . ?
N3 C6 C5 115.9(5) . . ?
C6 N3 C8 123.0(5) . . ?
C6 N3 Cu1 114.4(4) . . ?
C8 N3 Cu1 122.6(4) . . ?
N3 C8 C9 111.6(5) . . ?
C10 C9 C8 116.0(5) . . ?
N4 C10 C9 110.2(5) . . ?
C12 N4 C10 123.3(5) . . ?
C12 N4 Cu1 113.6(4) . . ?
C10 N4 Cu1 123.1(4) . . ?
N4 C12 C13 116.9(5) . . ?
N6 N5 C13 108.8(4) . . ?
N6 N5 Cu1 132.9(3) . . ?
C13 N5 Cu1 115.3(4) . . ?
N5 N6 C15 108.9(4) . . ?
N5 N6 Cu2 133.2(3) . . ?
C15 N6 Cu2 115.5(4) . . ?
N5 C13 C14 109.7(5) . . ?
N5 C13 C12 112.8(5) . . ?
C14 C13 C12 136.9(5) . . ?
C15 C14 C13 103.5(5) . . ?
N6 C15 C14 109.1(5) . . ?
N6 C15 C16 112.4(5) . . ?
C14 C15 C16 137.8(5) . . ?
N7 C16 C15 116.5(5) . . ?
C16 N7 C18 122.6(5) . . ?
C16 N7 Cu2 115.3(4) . . ?
C18 N7 Cu2 122.0(4) . . ?
N7 C18 C19 111.8(5) . . ?
C18 C19 C20 115.2(5) . . ?
N8 C20 C19 111.6(5) . . ?
C22 N8 C20 122.9(5) . . ?
C22 N8 Cu2 115.2(4) . . ?
C20 N8 Cu2 121.9(4) . . ?
N8 C22 C3 116.0(5) . . ?
C50 N50 Cu1 138.9(4) . . ?
N50 C50 S50 179.4(6) . . ?
C60 N60 Cu2 163.4(5) . . ?
N60 C60 S60 178.6(6) . . ?
O70 C70 N70 123.6(7) . . ?
C70 N70 C72 121.6(6) . . ?
C70 N70 C71 122.4(7) . . ?
C72 N70 C71 116.0(6) . . ?

loop_
_geom_bond_atom_site_label_1
_geom_bond_atom_site_label_2
_geom_bond_distance
_geom_bond_site_symmetry_2
_geom_bond_publ_flag
Cu1 N1 1.952(4) . y
Cu1 N5 1.957(5) . y
Cu1 N4 2.012(5) . y
Cu1 N3 2.015(5) . y
Cu1 N50 2.151(5) . y
Cu2 N2 1.961(5) . y
Cu2 N6 1.972(4) . y
Cu2 N7 2.014(5) . y
Cu2 N8 2.019(5) . y
Cu2 N60 2.085(5) . y
N1 N2 1.340(6) . ?
N1 C5 1.344(7) . ?
N2 C3 1.356(7) . ?
C3 C4 1.401(8) . ?
C3 C22 1.470(8) . ?
C4 C5 1.405(8) . ?
C5 C6 1.462(8) . ?
C6 N3 1.288(7) . ?
N3 C8 1.464(7) . ?
C8 C9 1.540(9) . ?
C9 C10 1.522(8) . ?
C10 N4 1.470(7) . ?
N4 C12 1.291(7) . ?
C12 C13 1.462(8) . ?
N5 N6 1.323(6) . ?
N5 C13 1.347(7) . ?
N6 C15 1.360(7) . ?
C13 C14 1.401(8) . ?
C14 C15 1.397(8) . ?
C15 C16 1.472(8) . ?
C16 N7 1.274(7) . ?
N7 C18 1.467(7) . ?
C18 C19 1.529(8) . ?
C19 C20 1.542(8) . ?
C20 N8 1.465(7) . ?
N8 C22 1.278(7) . ?
N50 C50 1.150(7) . ?
C50 S50 1.662(7) . ?
N60 C60 1.150(7) . ?
C60 S60 1.645(6) . ?
O70 C70 1.249(8) . ?
C70 N70 1.324(8) . ?
N70 C72 1.448(10) . ?
N70 C71 1.466(9) . ?

loop_
_geom_torsion_atom_site_label_1
_geom_torsion_atom_site_label_2
_geom_torsion_atom_site_label_3
_geom_torsion_atom_site_label_4
_geom_torsion
_geom_torsion_site_symmetry_1
_geom_torsion_site_symmetry_2
_geom_torsion_site_symmetry_3
_geom_torsion_site_symmetry_4
_geom_torsion_publ_flag
N5 Cu1 N1 N2 11.4(5) . . . . ?
N4 Cu1 N1 N2 87.1(6) . . . . ?
N3 Cu1 N1 N2 164.6(5) . . . . ?
N50 Cu1 N1 N2 -106.0(4) . . . . ?
N5 Cu1 N1 C5 -147.9(4) . . . . ?
N4 Cu1 N1 C5 -72.2(6) . . . . ?
N3 Cu1 N1 C5 5.4(4) . . . . ?
N50 Cu1 N1 C5 94.8(4) . . . . ?
C5 N1 N2 C3 0.6(5) . . . . ?
Cu1 N1 N2 C3 -159.7(4) . . . . ?
C5 N1 N2 Cu2 160.2(4) . . . . ?
Cu1 N1 N2 Cu2 -0.1(7) . . . . ?
N6 Cu2 N2 N1 -11.7(4) . . . . ?
N7 Cu2 N2 N1 -85.3(6) . . . . ?
N8 Cu2 N2 N1 -164.3(5) . . . . ?
N60 Cu2 N2 N1 99.7(4) . . . . ?
N6 Cu2 N2 C3 146.8(4) . . . . ?
N7 Cu2 N2 C3 73.1(5) . . . . ?
N8 Cu2 N2 C3 -5.9(4) . . . . ?
N60 Cu2 N2 C3 -101.8(4) . . . . ?
N1 N2 C3 C4 -1.6(6) . . . . ?
Cu2 N2 C3 C4 -165.1(3) . . . . ?
N1 N2 C3 C22 171.5(4) . . . . ?
Cu2 N2 C3 C22 8.0(5) . . . . ?
N2 C3 C4 C5 1.9(6) . . . . ?
C22 C3 C4 C5 -168.7(6) . . . . ?
N2 N1 C5 C4 0.7(6) . . . . ?
Cu1 N1 C5 C4 164.8(3) . . . . ?
N2 N1 C5 C6 -172.5(4) . . . . ?
Cu1 N1 C5 C6 -8.4(6) . . . . ?
C3 C4 C5 N1 -1.6(6) . . . . ?
C3 C4 C5 C6 169.3(6) . . . . ?
N1 C5 C6 N3 7.6(7) . . . . ?
C4 C5 C6 N3 -163.0(6) . . . . ?
C5 C6 N3 C8 177.8(5) . . . . ?
C5 C6 N3 Cu1 -3.2(6) . . . . ?
N1 Cu1 N3 C6 -1.0(4) . . . . ?
N5 Cu1 N3 C6 77.0(6) . . . . ?
N4 Cu1 N3 C6 153.2(4) . . . . ?
N50 Cu1 N3 C6 -111.6(4) . . . . ?
N1 Cu1 N3 C8 178.0(4) . . . . ?
N5 Cu1 N3 C8 -104.0(5) . . . . ?
N4 Cu1 N3 C8 -27.8(4) . . . . ?
N50 Cu1 N3 C8 67.3(4) . . . . ?
C6 N3 C8 C9 -133.5(6) . . . . ?
Cu1 N3 C8 C9 47.7(6) . . . . ?
N3 C8 C9 C10 -67.3(6) . . . . ?
C8 C9 C10 N4 67.7(6) . . . . ?
C9 C10 N4 C12 129.8(6) . . . . ?
C9 C10 N4 Cu1 -49.9(6) . . . . ?
N1 Cu1 N4 C12 -75.9(6) . . . . ?
N5 Cu1 N4 C12 2.6(4) . . . . ?
N3 Cu1 N4 C12 -150.5(4) . . . . ?
N50 Cu1 N4 C12 116.3(4) . . . . ?
N1 Cu1 N4 C10 103.7(5) . . . . ?
N5 Cu1 N4 C10 -177.7(4) . . . . ?
N3 Cu1 N4 C10 29.1(4) . . . . ?
N50 Cu1 N4 C10 -64.0(4) . . . . ?
C10 N4 C12 C13 -178.2(5) . . . . ?
Cu1 N4 C12 C13 1.5(6) . . . . ?
N1 Cu1 N5 N6 -10.2(5) . . . . ?
N4 Cu1 N5 N6 -164.3(5) . . . . ?
N3 Cu1 N5 N6 -85.1(6) . . . . ?
N50 Cu1 N5 N6 104.3(5) . . . . ?
N1 Cu1 N5 C13 147.5(4) . . . . ?
N4 Cu1 N5 C13 -6.6(4) . . . . ?
N3 Cu1 N5 C13 72.6(6) . . . . ?
N50 Cu1 N5 C13 -98.0(4) . . . . ?
C13 N5 N6 C15 -0.2(5) . . . . ?
Cu1 N5 N6 C15 158.6(4) . . . . ?
C13 N5 N6 Cu2 -161.0(4) . . . . ?
Cu1 N5 N6 Cu2 -2.3(7) . . . . ?
N2 Cu2 N6 N5 12.9(5) . . . . ?
N7 Cu2 N6 N5 165.0(5) . . . . ?
N8 Cu2 N6 N5 86.0(6) . . . . ?
N60 Cu2 N6 N5 -102.7(5) . . . . ?
N2 Cu2 N6 C15 -147.0(4) . . . . ?
N7 Cu2 N6 C15 5.1(4) . . . . ?
N8 Cu2 N6 C15 -73.8(6) . . . . ?
N60 Cu2 N6 C15 97.4(4) . . . . ?
N6 N5 C13 C14 -0.4(6) . . . . ?
Cu1 N5 C13 C14 -163.3(3) . . . . ?
N6 N5 C13 C12 171.9(4) . . . . ?
Cu1 N5 C13 C12 9.0(6) . . . . ?
N4 C12 C13 N5 -6.9(7) . . . . ?
N4 C12 C13 C14 162.5(6) . . . . ?
N5 C13 C14 C15 0.8(6) . . . . ?
C12 C13 C14 C15 -168.9(6) . . . . ?
N5 N6 C15 C14 0.7(6) . . . . ?
Cu2 N6 C15 C14 165.3(3) . . . . ?
N5 N6 C15 C16 -171.5(4) . . . . ?
Cu2 N6 C15 C16 -6.9(6) . . . . ?
C13 C14 C15 N6 -0.9(6) . . . . ?
C13 C14 C15 C16 168.4(6) . . . . ?
N6 C15 C16 N7 5.3(7) . . . . ?
C14 C15 C16 N7 -163.8(6) . . . . ?
C15 C16 N7 C18 178.6(5) . . . . ?
C15 C16 N7 Cu2 -1.1(6) . . . . ?
N2 Cu2 N7 C16 74.7(6) . . . . ?
N6 Cu2 N7 C16 -2.1(4) . . . . ?
N8 Cu2 N7 C16 150.3(4) . . . . ?
N60 Cu2 N7 C16 -110.0(4) . . . . ?
N2 Cu2 N7 C18 -105.0(5) . . . . ?
N6 Cu2 N7 C18 178.2(4) . . . . ?
N8 Cu2 N7 C18 -29.4(4) . . . . ?
N60 Cu2 N7 C18 70.3(4) . . . . ?
C16 N7 C18 C19 -130.1(6) . . . . ?
Cu2 N7 C18 C19 49.6(6) . . . . ?
N7 C18 C19 C20 -67.1(7) . . . . ?
C18 C19 C20 N8 67.3(7) . . . . ?
C19 C20 N8 C22 129.1(6) . . . . ?
C19 C20 N8 Cu2 -49.9(6) . . . . ?
N2 Cu2 N8 C22 2.5(4) . . . . ?
N6 Cu2 N8 C22 -73.8(6) . . . . ?
N7 Cu2 N8 C22 -149.3(4) . . . . ?
N60 Cu2 N8 C22 114.6(4) . . . . ?
N2 Cu2 N8 C20 -178.4(4) . . . . ?
N6 Cu2 N8 C20 105.3(5) . . . . ?
N7 Cu2 N8 C20 29.8(4) . . . . ?
N60 Cu2 N8 C20 -66.3(4) . . . . ?
C20 N8 C22 C3 -178.0(5) . . . . ?
Cu2 N8 C22 C3 1.1(6) . . . . ?
N2 C3 C22 N8 -5.9(7) . . . . ?
C4 C3 C22 N8 164.5(6) . . . . ?
N1 Cu1 N50 C50 -127.9(6) . . . . ?
N5 Cu1 N50 C50 128.4(6) . . . . ?
N4 Cu1 N50 C50 46.3(7) . . . . ?
N3 Cu1 N50 C50 -47.2(7) . . . . ?
Cu1 N50 C50 S50 -46(59) . . . . ?
N2 Cu2 N60 C60 161.1(17) . . . . ?
N6 Cu2 N60 C60 -97.7(17) . . . . ?
N7 Cu2 N60 C60 -16.4(17) . . . . ?
N8 Cu2 N60 C60 78.2(17) . . . . ?
Cu2 N60 C60 S60 138(22) . . . . ?
O70 C70 N70 C72 -0.1(11) . . . . ?
O70 C70 N70 C71 -176.0(7) . . . . ?
